data_4308546
loop_
_publ_author_name
'Maura Pellei'
'Franco Benetollo'
'Giancarlo Gioia Lobbia'
'Simone Alidori'
'Carlo Santini'

_publ_contact_author ' Carlo Santini'
_publ_section_title
;
The First Nitro-Substituted Heteroscorpionate Ligand
;
_journal_name_full 'Inorganic Chemistry'
_journal_page_first 846
_journal_page_last 848
_journal_paper_doi 10.1021/ic048562x
_journal_volume 44
_journal_year 2005
_chemical_formula_moiety '[H~2~B(3-NO~2~Tz)~2~]K]'
_chemical_formula_sum 'C4 H4 B K N8 O4'
_chemical_formula_weight 278.06
_chemical_name_systematic
;
?
;
_space_group_IT_number 14
_symmetry_cell_setting monoclinic
_symmetry_space_group_name_Hall '-P 2yab'
_symmetry_space_group_name_H-M 'P 1 21/a 1'
_atom_sites_solution_hydrogens geom
_atom_sites_solution_primary direct
_atom_sites_solution_secondary difmap
_audit_creation_method SHELXL-97
_cell_angle_alpha 90.00
_cell_angle_beta 106.77(2)
_cell_angle_gamma 90.00
_cell_formula_units_Z 4
_cell_length_a 9.931(2)
_cell_length_b 10.952(3)
_cell_length_c 10.448(2)
_cell_measurement_temperature 293(2)
_cell_volume 1088.0(4)
_computing_structure_refinement 'SHELXL-97 (Sheldrick, 1997)'
_computing_structure_solution 'SIR97 (Altomare et al. 1999)'
_diffrn_ambient_temperature 293(2)
_diffrn_measured_fraction_theta_full 0.920
_diffrn_measured_fraction_theta_max 0.920
_diffrn_measurement_device_type 'Philips PW1100'
_diffrn_measurement_method \Q/2\Q
_diffrn_radiation_monochromator graphite
_diffrn_radiation_source 'fine-focus sealed tube'
_diffrn_radiation_type MoK\a
_diffrn_radiation_wavelength 0.71073
_diffrn_reflns_av_R_equivalents 0.0450
_diffrn_reflns_av_sigmaI/netI 0.0227
_diffrn_reflns_limit_h_max 12
_diffrn_reflns_limit_h_min -13
_diffrn_reflns_limit_k_max 14
_diffrn_reflns_limit_k_min 0
_diffrn_reflns_limit_l_max 13
_diffrn_reflns_limit_l_min 0
_diffrn_reflns_number 2524
_diffrn_reflns_theta_full 28.01
_diffrn_reflns_theta_max 28.01
_diffrn_reflns_theta_min 3.72
_exptl_absorpt_coefficient_mu 0.512
_exptl_crystal_colour colorless
_exptl_crystal_density_diffrn 1.697
_exptl_crystal_density_method 'not measured'
_exptl_crystal_description prism
_exptl_crystal_F_000 560
_exptl_crystal_size_max 0.32
_exptl_crystal_size_mid 0.30
_exptl_crystal_size_min 0.24
_refine_diff_density_max 0.244
_refine_diff_density_min -0.342
_refine_diff_density_rms 0.053
_refine_ls_extinction_coef 0.026(3)
_refine_ls_extinction_expression Fc^*^=kFc[1+0.001xFc^2^\l^3^/sin(2\q)]^-1/4^
_refine_ls_extinction_method SHELXL
_refine_ls_goodness_of_fit_ref 1.220
_refine_ls_hydrogen_treatment mixed
_refine_ls_matrix_type full
_refine_ls_number_parameters 180
_refine_ls_number_reflns 2415
_refine_ls_number_restraints 0
_refine_ls_restrained_S_all 1.220
_refine_ls_R_factor_all 0.0456
_refine_ls_R_factor_gt 0.0449
_refine_ls_shift/su_max 0.000
_refine_ls_shift/su_mean 0.000
_refine_ls_structure_factor_coef Fsqd
_refine_ls_weighting_details 'calc w=1/[\s^2^(Fo^2^)+(0.0414P)^2^+0.7171P] where P=(Fo^2^+2Fc^2^)/3'
_refine_ls_weighting_scheme calc
_refine_ls_wR_factor_gt 0.1189
_refine_ls_wR_factor_ref 0.1196
_reflns_number_gt 2379
_reflns_number_total 2415
_reflns_threshold_expression >2sigma(I)
_cod_data_source_file ic048562xsi20041018_025714.cif
_cod_data_source_block camK
_cod_database_code 4308546

loop_
_symmetry_equiv_pos_as_xyz
'x, y, z'
'-x+1/2, y+1/2, -z'
'-x, -y, -z'
'x-1/2, -y-1/2, z'

loop_
_atom_site_label
_atom_site_type_symbol
_atom_site_fract_x
_atom_site_fract_y
_atom_site_fract_z
_atom_site_U_iso_or_equiv
_atom_site_adp_type
_atom_site_occupancy
_atom_site_symmetry_multiplicity
_atom_site_calc_flag
_atom_site_refinement_flags
_atom_site_disorder_assembly
_atom_site_disorder_group
K K 0.44425(5) 0.12861(5) 0.19596(5) 0.04473(19) Uani 1 1 d . . .
O1 O 0.2714(2) -0.18776(19) -0.14260(19) 0.0610(5) Uani 1 1 d . . .
O2 O 0.3564(3) -0.0177(2) -0.0537(2) 0.0809(7) Uani 1 1 d . . .
O3 O 0.5359(3) 0.2400(2) 0.4875(2) 0.0754(6) Uani 1 1 d . . .
O4 O 0.5864(2) 0.1541(2) 0.6828(2) 0.0692(6) Uani 1 1 d . . .
N1 N 0.1004(2) -0.0620(2) 0.17383(18) 0.0445(4) Uani 1 1 d . . .
N2 N 0.1912(2) -0.02018(18) 0.10858(18) 0.0416(4) Uani 1 1 d . . .
N3 N 0.1091(3) -0.2064(2) 0.0280(2) 0.0541(5) Uani 1 1 d . . .
N4 N 0.2782(2) -0.1047(2) -0.06358(19) 0.0469(5) Uani 1 1 d . . .
N5 N 0.1937(2) 0.02976(18) 0.40662(17) 0.0424(4) Uani 1 1 d . . .
N6 N 0.2962(2) 0.11128(18) 0.40596(18) 0.0433(4) Uani 1 1 d . . .
N7 N 0.3486(2) 0.0152(2) 0.60583(19) 0.0518(5) Uani 1 1 d . . .
N8 N 0.5104(2) 0.1696(2) 0.5686(2) 0.0503(5) Uani 1 1 d . . .
B B 0.0603(3) 0.0130(3) 0.2851(3) 0.0527(7) Uani 1 1 d . . .
C1 C 0.0539(3) -0.1708(3) 0.1238(3) 0.0585(7) Uani 1 1 d . . .
C2 C 0.1903(2) -0.1110(2) 0.0253(2) 0.0399(5) Uani 1 1 d . . .
C3 C 0.2276(3) -0.0254(3) 0.5261(2) 0.0511(6) Uani 1 1 d . . .
C4 C 0.3831(2) 0.0980(2) 0.5265(2) 0.0399(5) Uani 1 1 d . . .
H3 H -0.018(3) -0.045(3) 0.314(3) 0.059(8) Uiso 1 1 d . . .
H1 H -0.014(4) -0.214(3) 0.153(3) 0.078(10) Uiso 1 1 d . . .
H2 H 0.026(3) 0.105(3) 0.244(3) 0.064(9) Uiso 1 1 d . . .
H4 H 0.173(3) -0.085(3) 0.547(3) 0.072(10) Uiso 1 1 d . . .

loop_
_atom_site_aniso_label
_atom_site_aniso_U_11
_atom_site_aniso_U_22
_atom_site_aniso_U_33
_atom_site_aniso_U_23
_atom_site_aniso_U_13
_atom_site_aniso_U_12
K 0.0530(3) 0.0488(3) 0.0337(3) 0.00690(19) 0.0146(2) 0.0018(2)
O1 0.0650(12) 0.0677(12) 0.0560(11) -0.0213(9) 0.0266(9) -0.0014(9)
O2 0.0909(16) 0.0980(17) 0.0704(13) -0.0343(12) 0.0498(12) -0.0428(14)
O3 0.0856(15) 0.0642(13) 0.0745(14) 0.0052(11) 0.0199(12) -0.0174(11)
O4 0.0609(12) 0.0842(15) 0.0507(11) -0.0118(10) -0.0026(9) 0.0095(10)
N1 0.0457(10) 0.0568(12) 0.0317(9) -0.0038(8) 0.0122(7) -0.0029(9)
N2 0.0449(10) 0.0473(10) 0.0337(9) -0.0041(7) 0.0130(7) -0.0004(8)
N3 0.0737(14) 0.0523(12) 0.0395(10) -0.0081(9) 0.0215(10) -0.0144(10)
N4 0.0441(10) 0.0598(12) 0.0371(9) -0.0079(8) 0.0122(8) -0.0024(9)
N5 0.0477(10) 0.0525(11) 0.0298(8) -0.0014(8) 0.0157(7) 0.0066(8)
N6 0.0545(11) 0.0462(10) 0.0301(8) 0.0016(7) 0.0135(8) 0.0051(8)
N7 0.0595(12) 0.0624(13) 0.0335(9) 0.0095(9) 0.0135(9) 0.0067(10)
N8 0.0573(12) 0.0467(11) 0.0450(11) -0.0097(9) 0.0117(9) 0.0075(9)
B 0.0440(14) 0.076(2) 0.0394(13) -0.0106(13) 0.0140(11) 0.0047(13)
C1 0.0730(17) 0.0665(17) 0.0410(12) -0.0088(11) 0.0247(12) -0.0247(14)
C2 0.0420(11) 0.0476(12) 0.0287(9) -0.0031(8) 0.0082(8) 0.0001(9)
C3 0.0574(14) 0.0608(15) 0.0393(12) 0.0066(11) 0.0205(10) 0.0041(12)
C4 0.0480(12) 0.0433(11) 0.0289(9) -0.0006(8) 0.0119(8) 0.0119(9)

loop_
_atom_type_symbol
_atom_type_description
_atom_type_scat_dispersion_real
_atom_type_scat_dispersion_imag
_atom_type_scat_source
C C 0.0033 0.0016 'International Tables Vol C Tables 4.2.6.8 and 6.1.1.4'
H H 0.0000 0.0000 'International Tables Vol C Tables 4.2.6.8 and 6.1.1.4'
N N 0.0061 0.0033 'International Tables Vol C Tables 4.2.6.8 and 6.1.1.4'
O O 0.0106 0.0060 'International Tables Vol C Tables 4.2.6.8 and 6.1.1.4'
K K 0.2009 0.2494 'International Tables Vol C Tables 4.2.6.8 and 6.1.1.4'
B B 0.0013 0.0007 'International Tables Vol C Tables 4.2.6.8 and 6.1.1.4'

loop_
_geom_angle_atom_site_label_1
_geom_angle_atom_site_label_2
_geom_angle_atom_site_label_3
_geom_angle
_geom_angle_site_symmetry_1
_geom_angle_site_symmetry_3
_geom_angle_publ_flag
O1 K N3 56.73(6) 2 2 ?
O1 K N2 78.65(6) 2 . ?
N3 K N2 99.00(7) 2 . ?
O1 K N7 147.95(6) 2 3_656 ?
N3 K N7 147.14(7) 2 3_656 ?
N2 K N7 106.74(7) . 3_656 ?
O1 K O2 101.17(7) 2 . ?
N3 K O2 71.74(7) 2 . ?
N2 K O2 54.17(5) . . ?
N7 K O2 107.45(8) 3_656 . ?
O1 K N6 71.86(5) 2 . ?
N3 K N6 128.59(6) 2 . ?
N2 K N6 68.32(5) . . ?
N7 K N6 80.79(6) 3_656 . ?
O2 K N6 122.03(6) . . ?
O1 K O2 137.45(7) 2 3_655 ?
N3 K O2 81.21(7) 2 3_655 ?
N2 K O2 104.32(6) . 3_655 ?
N7 K O2 72.99(7) 3_656 3_655 ?
O2 K O2 54.87(8) . 3_655 ?
N6 K O2 149.47(7) . 3_655 ?
O1 K O1 119.05(4) 2 3_655 ?
N3 K O1 71.73(7) 2 3_655 ?
N2 K O1 143.99(5) . 3_655 ?
N7 K O1 75.44(6) 3_656 3_655 ?
O2 K O1 90.38(6) . 3_655 ?
N6 K O1 144.53(6) . 3_655 ?
O2 K O1 40.77(5) 3_655 3_655 ?
O1 K O3 84.72(7) 2 . ?
N3 K O3 118.33(7) 2 . ?
N2 K O3 120.03(6) . . ?
N7 K O3 64.99(7) 3_656 . ?
O2 K O3 169.87(7) . . ?
N6 K O3 51.76(6) . . ?
O2 K O3 125.19(7) 3_655 . ?
O1 K O3 93.94(6) 3_655 . ?
O1 K O4 124.70(5) 2 3_656 ?
N3 K O4 149.34(6) 2 3_656 ?
N2 K O4 56.22(5) . 3_656 ?
N7 K O4 50.53(6) 3_656 3_656 ?
O2 K O4 78.47(6) . 3_656 ?
N6 K O4 63.28(5) . 3_656 ?
O2 K O4 87.66(7) 3_655 3_656 ?
O1 K O4 116.25(6) 3_655 3_656 ?
O3 K O4 91.41(6) . 3_656 ?
O1 K N4 128.00(5) 2 3_655 ?
N3 K N4 72.63(6) 2 3_655 ?
N2 K N4 123.49(5) . 3_655 ?
N7 K N4 76.20(6) 3_656 3_655 ?
O2 K N4 70.81(6) . 3_655 ?
N6 K N4 156.41(5) . 3_655 ?
O2 K N4 20.53(5) 3_655 3_655 ?
O1 K N4 20.68(5) 3_655 3_655 ?
O3 K N4 112.10(6) . 3_655 ?
O4 K N4 104.47(6) 3_656 3_655 ?
N4 O1 K 123.15(15) . 2_545 ?
N4 O1 K 95.22(14) . 3_655 ?
K O1 K 141.09(7) 2_545 3_655 ?
N4 O2 K 121.07(15) . . ?
N4 O2 K 97.79(16) . 3_655 ?
K O2 K 125.13(8) . 3_655 ?
N8 O3 K 111.34(16) . . ?
N8 O4 K 113.21(17) . 3_656 ?
C1 N1 N2 108.11(19) . . ?
C1 N1 B 128.9(2) . . ?
N2 N1 B 123.0(2) . . ?
C2 N2 N1 101.41(18) . . ?
C2 N2 K 117.98(14) . . ?
N1 N2 K 132.03(13) . . ?
C2 N3 C1 99.8(2) . . ?
C2 N3 K 116.63(14) . 2_545 ?
C1 N3 K 140.80(18) . 2_545 ?
O2 N4 O1 123.5(2) . . ?
O2 N4 C2 118.1(2) . . ?
O1 N4 C2 118.3(2) . . ?
O2 N4 K 61.68(13) . 3_655 ?
O1 N4 K 64.10(13) . 3_655 ?
C2 N4 K 163.28(15) . 3_655 ?
C3 N5 N6 108.3(2) . . ?
C3 N5 B 129.2(2) . . ?
N6 N5 B 122.5(2) . . ?
C4 N6 N5 102.05(18) . . ?
C4 N6 K 112.72(15) . . ?
N5 N6 K 125.22(13) . . ?
C3 N7 C4 100.68(19) . . ?
C3 N7 K 126.14(18) . 3_656 ?
C4 N7 K 123.40(16) . 3_656 ?
O3 N8 O4 124.7(3) . . ?
O3 N8 C4 117.9(2) . . ?
O4 N8 C4 117.4(2) . . ?
N5 B N1 109.11(19) . . ?
N1 C1 N3 112.7(2) . . ?
N1 C1 C2 72.72(16) . . ?
N3 C1 C2 40.00(13) . . ?
N2 C2 N3 118.0(2) . . ?
N2 C2 N4 119.8(2) . . ?
N3 C2 N4 122.2(2) . . ?
N2 C2 C1 77.76(15) . . ?
N3 C2 C1 40.21(13) . . ?
N4 C2 C1 162.42(19) . . ?
N7 C3 N5 111.9(2) . . ?
N6 C4 N7 117.0(2) . . ?
N6 C4 N8 120.5(2) . . ?
N7 C4 N8 122.5(2) . . ?

loop_
_geom_bond_atom_site_label_1
_geom_bond_atom_site_label_2
_geom_bond_distance
_geom_bond_site_symmetry_2
_geom_bond_publ_flag
K O1 2.873(2) 2 ?
K N3 2.882(2) 2 ?
K N2 2.912(2) . ?
K N7 2.923(2) 3_656 ?
K O2 2.970(2) . ?
K N6 2.979(2) . ?
K O2 3.049(2) 3_655 ?
K O1 3.100(2) 3_655 ?
K O3 3.162(3) . ?
K O4 3.392(3) 3_656 ?
K N4 3.432(2) 3_655 ?
O1 N4 1.217(3) . ?
O1 K 2.873(2) 2_545 ?
O1 K 3.100(2) 3_655 ?
O2 N4 1.215(3) . ?
O2 K 3.049(2) 3_655 ?
O3 N8 1.224(3) . ?
O4 N8 1.226(3) . ?
O4 K 3.392(3) 3_656 ?
N1 C1 1.330(4) . ?
N1 N2 1.357(3) . ?
N1 B 1.566(3) . ?
N2 C2 1.319(3) . ?
N3 C2 1.325(3) . ?
N3 C1 1.331(3) . ?
N3 K 2.882(2) 2_545 ?
N4 C2 1.449(3) . ?
N4 K 3.432(2) 3_655 ?
N5 C3 1.339(3) . ?
N5 N6 1.356(3) . ?
N5 B 1.559(3) . ?
N6 C4 1.313(3) . ?
N7 C3 1.325(4) . ?
N7 C4 1.339(3) . ?
N7 K 2.923(2) 3_656 ?
N8 C4 1.445(3) . ?
C1 C2 2.031(3) . ?
